data_7234878
loop_
_publ_author_name
'Soumyabrata Roy'
'Oinam Bijeta Chanu'
'Sumanta Sarkar'
'Sebastian C. Peter'

_publ_section_title
;
 Selective colorimetric detection of Cu2+ by lanthanide based hybrid
 complexes associated with a single crystal growth mediated transformation
;
_journal_name_full 'Journal of Materials Chemistry C'
_journal_page_first 6256
_journal_page_last 6269
_journal_paper_doi 10.1039/C6TC00785F
_journal_volume 4
_journal_year 2016
_chemical_formula_moiety 'C28 H38 N4 Nd2 O20, 2(C2 H3 O2)'
_chemical_formula_sum 'C32 H44 N4 Nd2 O24'
_chemical_formula_weight 1157.19
_space_group_crystal_system triclinic
_space_group_IT_number 2
_space_group_name_Hall '-P 1'
_space_group_name_H-M_alt 'P -1'
_atom_sites_solution_hydrogens mixed
_cell_angle_alpha 76.876(6)
_cell_angle_beta 89.866(6)
_cell_angle_gamma 67.226(5)
_cell_formula_units_Z 1
_cell_length_a 8.3654(11)
_cell_length_b 9.0861(13)
_cell_length_c 17.047(3)
_cell_measurement_reflns_used 4217
_cell_measurement_temperature 293(2)
_cell_measurement_theta_max 25.4
_cell_measurement_theta_min 2.5
_cell_volume 1158.2(3)
_computing_cell_refinement 'APEX2 (Bruker, 2012)'
_computing_data_collection 'APEX2 (Bruker, 2012)'
_computing_data_reduction 'Bruker SAINT'
_computing_molecular_graphics 'DIAMOND ( Brandenburg, K., 1999), Mercury (Macrae, C. F., 2006)'
_computing_publication_material 'PLATON (Spek, A. L., 2009), WinGX (Farrugia, L. J., 2012)'
_computing_structure_refinement 'SHELXL-2014/7 (Sheldrick, 2014)'
_computing_structure_solution 'SIR-92 (Altomare, A., 1994)'
_diffrn_ambient_temperature 293(2)
_diffrn_measured_fraction_theta_full 0.998
_diffrn_measured_fraction_theta_max 0.996
_diffrn_measurement_device_type 'Bruker D8 Venture'
_diffrn_radiation_type MoK\a
_diffrn_radiation_wavelength 0.71073
_diffrn_reflns_av_R_equivalents 0.0489
_diffrn_reflns_av_unetI/netI 0.0428
_diffrn_reflns_Laue_measured_fraction_full 0.998
_diffrn_reflns_Laue_measured_fraction_max 0.996
_diffrn_reflns_limit_h_max 10
_diffrn_reflns_limit_h_min -10
_diffrn_reflns_limit_k_max 10
_diffrn_reflns_limit_k_min -10
_diffrn_reflns_limit_l_max 20
_diffrn_reflns_limit_l_min -20
_diffrn_reflns_number 17158
_diffrn_reflns_point_group_measured_fraction_full 0.998
_diffrn_reflns_point_group_measured_fraction_max 0.996
_diffrn_reflns_theta_full 25.242
_diffrn_reflns_theta_max 25.360
_diffrn_reflns_theta_min 2.465
_exptl_absorpt_coefficient_mu 2.301
_exptl_absorpt_correction_T_max 0.7452
_exptl_absorpt_correction_T_min 0.5469
_exptl_absorpt_correction_type multi-scan
_exptl_absorpt_process_details 'SADABS-2014/5 (Bruker,2014/5) was used for absorption correction'
_exptl_crystal_colour 'Clear light pink'
_exptl_crystal_density_diffrn 1.659
_exptl_crystal_description 'Plate Shaped'
_exptl_crystal_F_000 576
_exptl_crystal_size_max 0.140
_exptl_crystal_size_mid 0.100
_exptl_crystal_size_min 0.020
_refine_diff_density_max 2.121
_refine_diff_density_min -1.935
_refine_diff_density_rms 0.132
_refine_ls_extinction_coef .
_refine_ls_extinction_method none
_refine_ls_goodness_of_fit_ref 1.067
_refine_ls_hydrogen_treatment constr
_refine_ls_matrix_type full
_refine_ls_number_parameters 310
_refine_ls_number_reflns 4217
_refine_ls_number_restraints 61
_refine_ls_restrained_S_all 1.077
_refine_ls_R_factor_all 0.0485
_refine_ls_R_factor_gt 0.0387
_refine_ls_shift/su_max 0.001
_refine_ls_shift/su_mean 0.000
_refine_ls_structure_factor_coef Fsqd
_refine_ls_weighting_details 'w=1/[\s^2^(Fo^2^)+(0.0394P)^2^+4.9539P] where P=(Fo^2^+2Fc^2^)/3'
_refine_ls_weighting_scheme calc
_refine_ls_wR_factor_gt 0.0896
_refine_ls_wR_factor_ref 0.0948
_reflns_Friedel_coverage 0.000
_reflns_Friedel_fraction_full .
_reflns_Friedel_fraction_max .
_reflns_number_gt 3680
_reflns_number_total 4217
_reflns_threshold_expression 'I > 2\s(I)'
_cod_data_source_file J-Mater-Chem-C-2016-4-6256.cif
_cod_data_source_block 2
_cod_database_code 7234878
_shelx_space_group_comment
;
The symmetry employed for this shelxl refinement is uniquely defined
by the following loop, which should always be used as a source of
symmetry information in preference to the above space-group names.
They are only intended as comments.
;
_shelx_estimated_absorpt_t_min 0.759
_shelx_estimated_absorpt_t_max 0.955

loop_
_space_group_symop_operation_xyz
'x, y, z'
'-x, -y, -z'

loop_
_atom_site_label
_atom_site_type_symbol
_atom_site_fract_x
_atom_site_fract_y
_atom_site_fract_z
_atom_site_U_iso_or_equiv
_atom_site_adp_type
_atom_site_occupancy
_atom_site_site_symmetry_order
_atom_site_calc_flag
_atom_site_refinement_flags_posn
_atom_site_refinement_flags_adp
_atom_site_refinement_flags_occupancy
_atom_site_disorder_assembly
_atom_site_disorder_group
C1 C 0.1801(7) 0.4679(7) 0.3614(4) 0.0284(12) Uani 1 1 d . . . . .
C2 C 0.2686(8) 0.4419(7) 0.2850(4) 0.0318(13) Uani 1 1 d . . . . .
C3 C 0.3848(9) 0.2878(8) 0.2812(4) 0.0437(16) Uani 1 1 d . . . . .
H3 H 0.4116 0.1996 0.3263 0.052 Uiso 1 1 calc R U . . .
C4 C 0.4622(11) 0.2632(11) 0.2104(5) 0.064(2) Uani 1 1 d . . . . .
H4 H 0.5402 0.1586 0.2084 0.077 Uiso 1 1 calc R U . . .
C5 C 0.4245(12) 0.3919(12) 0.1436(5) 0.073(3) Uani 1 1 d . . . . .
H5 H 0.4735 0.3760 0.0956 0.087 Uiso 1 1 calc R U . . .
C6 C 0.3118(11) 0.5455(12) 0.1497(5) 0.069(3) Uani 1 1 d . . . . .
C7 C 0.2331(9) 0.5739(9) 0.2191(4) 0.0476(17) Uani 1 1 d . . . . .
H7 H 0.1580 0.6793 0.2214 0.057 Uiso 1 1 calc R U . . .
C8 C 0.6320(10) 0.1309(10) 0.6954(5) 0.066(2) Uani 1 1 d . . . . .
H8A H 0.6110 0.1500 0.7483 0.098 Uiso 1 1 calc R U . . .
H8B H 0.7103 0.0185 0.7003 0.098 Uiso 1 1 calc R U . . .
H8C H 0.6828 0.2030 0.6663 0.098 Uiso 1 1 calc R U . . .
C9 C 0.4625(8) 0.1639(7) 0.6502(4) 0.0362(15) Uani 1 1 d . . . . .
C10 C -0.2080(7) 0.3682(6) 0.4591(4) 0.0273(12) Uani 1 1 d . . . . .
C11 C -0.3819(9) 0.4178(9) 0.4141(5) 0.060(2) Uani 1 1 d . . . . .
H11A H -0.4283 0.5337 0.3892 0.090 Uiso 1 1 calc R U . . .
H11B H -0.3687 0.3578 0.3732 0.090 Uiso 1 1 calc R U . . .
H11C H -0.4601 0.3937 0.4512 0.090 Uiso 1 1 calc R U . . .
C12 C 0.284(3) 0.223(3) 0.8813(13) 0.154(7) Uani 1 1 d . U . . .
C13 C 0.259(3) 0.235(2) 0.9640(9) 0.179(7) Uani 1 1 d . U . . .
H13A H 0.3579 0.2432 0.9876 0.268 Uiso 1 1 calc R U . . .
H13B H 0.1560 0.3306 0.9648 0.268 Uiso 1 1 calc R U . . .
H13C H 0.2451 0.1382 0.9946 0.268 Uiso 1 1 calc R U . . .
C14 C 0.0964(11) -0.0071(10) 0.7227(6) 0.064(2) Uani 1 1 d . . . . .
H14 H 0.0986 0.0683 0.7511 0.077 Uiso 1 1 calc R U . . .
C15 C 0.0539(13) -0.1574(13) 0.8491(5) 0.0761(17) Uani 1 1 d . . . . .
H15A H 0.0718 -0.0684 0.8635 0.114 Uiso 1 1 calc R U . . .
H15B H -0.0621 -0.1489 0.8587 0.114 Uiso 1 1 calc R U . . .
H15C H 0.1365 -0.2604 0.8812 0.114 Uiso 1 1 calc R U . . .
C16 C 0.0596(17) -0.2607(13) 0.7272(7) 0.112(4) Uani 1 1 d D . . . .
H16A H 0.0476 -0.3494 0.7662 0.168 Uiso 1 1 calc R U . . .
H16B H -0.0418 -0.2067 0.6888 0.168 Uiso 1 1 calc R U . . .
H16C H 0.1609 -0.3035 0.6994 0.168 Uiso 1 1 calc R U . . .
N1 N 0.2756(16) 0.6880(16) 0.0799(5) 0.133(5) Uani 1 1 d . . . . .
N2 N 0.0767(10) -0.1495(11) 0.7660(4) 0.0761(17) Uani 1 1 d D . . . .
O1 O 0.2157(6) 0.3421(5) 0.4183(3) 0.0385(10) Uani 1 1 d . . . . .
O2 O 0.0796(5) 0.6124(5) 0.3620(2) 0.0349(10) Uani 1 1 d . . . . .
O1W O 0.2510(6) 0.0121(5) 0.4971(3) 0.0488(13) Uani 1 1 d . . . . .
H2O1 H 0.2047 -0.0571 0.5000 0.073 Uiso 1 1 d R U . . .
H1O1 H 0.3414 -0.0348 0.4732 0.073 Uiso 1 1 d R U . . .
O3 O 0.3212(6) 0.2157(6) 0.6816(3) 0.0481(12) Uani 1 1 d . . . . .
O4 O 0.4613(5) 0.1462(6) 0.5799(3) 0.0437(11) Uani 1 1 d . . . . .
O5 O 0.308(4) 0.629(3) 0.0131(14) 0.124(9) Uani 0.5 1 d . U P A 1
O6 O 0.237(3) 0.835(3) 0.0985(13) 0.107(7) Uani 0.5 1 d . U P A 1
O6A O 0.146(3) 0.806(3) 0.0771(13) 0.119(7) Uani 0.5 1 d . U P A 2
O5A O 0.351(4) 0.693(3) 0.0219(16) 0.116(8) Uani 0.5 1 d . U P A 2
O7 O -0.1230(5) 0.2231(4) 0.4964(3) 0.0379(10) Uani 1 1 d . . . . .
O8 O -0.1464(5) 0.4764(4) 0.4590(2) 0.0289(9) Uani 1 1 d . . . . .
O9 O 0.360(4) 0.062(3) 0.8767(13) 0.191(8) Uani 0.6 1 d . U P B 1
O10 O 0.259(3) 0.322(2) 0.8186(10) 0.104(5) Uani 0.5 1 d . U P B 1
O9A O 0.225(6) 0.212(7) 0.831(3) 0.209(17) Uani 0.4 1 d . U P B 2
O10A O 0.3760(16) 0.3024(14) 0.8583(7) 0.059(3) Uani 0.5 1 d . U P B 2
O11 O 0.1107(7) 0.0234(5) 0.6511(3) 0.0526(13) Uani 1 1 d . . . . .
Nd1 Nd 0.13617(4) 0.25624(3) 0.55247(2) 0.02107(11) Uani 1 1 d . . . . .

loop_
_atom_site_aniso_label
_atom_site_aniso_U_11
_atom_site_aniso_U_22
_atom_site_aniso_U_33
_atom_site_aniso_U_23
_atom_site_aniso_U_13
_atom_site_aniso_U_12
C1 0.026(3) 0.026(3) 0.036(3) -0.010(2) 0.009(2) -0.012(2)
C2 0.029(3) 0.035(3) 0.037(3) -0.016(3) 0.009(3) -0.015(3)
C3 0.045(4) 0.043(4) 0.049(4) -0.023(3) 0.016(3) -0.016(3)
C4 0.054(5) 0.066(5) 0.066(5) -0.036(4) 0.018(4) -0.007(4)
C5 0.072(6) 0.094(7) 0.047(5) -0.035(5) 0.023(4) -0.017(5)
C6 0.062(5) 0.084(6) 0.036(4) -0.007(4) 0.015(4) -0.008(5)
C7 0.047(4) 0.048(4) 0.036(4) -0.011(3) 0.008(3) -0.006(3)
C8 0.045(4) 0.062(5) 0.081(6) -0.014(4) -0.024(4) -0.014(4)
C9 0.032(3) 0.021(3) 0.051(4) -0.006(3) -0.005(3) -0.007(2)
C10 0.022(3) 0.025(3) 0.041(3) -0.014(2) 0.004(2) -0.012(2)
C11 0.040(4) 0.044(4) 0.096(6) -0.008(4) -0.025(4) -0.022(3)
C12 0.159(10) 0.171(11) 0.137(10) -0.039(8) 0.010(8) -0.070(8)
C13 0.239(16) 0.221(15) 0.100(10) -0.084(10) 0.031(10) -0.092(12)
C14 0.063(5) 0.054(5) 0.070(6) -0.015(4) 0.001(4) -0.020(4)
C15 0.081(4) 0.111(5) 0.041(3) 0.001(3) 0.005(3) -0.054(4)
C16 0.117(10) 0.096(8) 0.142(11) -0.011(8) 0.031(8) -0.074(8)
N1 0.129(9) 0.144(10) 0.046(5) 0.017(6) 0.039(6) 0.010(8)
N2 0.081(4) 0.111(5) 0.041(3) 0.001(3) 0.005(3) -0.054(4)
O1 0.048(3) 0.025(2) 0.039(2) -0.0082(18) 0.017(2) -0.0111(19)
O2 0.035(2) 0.027(2) 0.038(2) -0.0105(17) 0.0167(19) -0.0058(18)
O1W 0.046(3) 0.034(2) 0.091(4) -0.042(2) 0.041(3) -0.028(2)
O3 0.039(3) 0.062(3) 0.039(3) -0.013(2) -0.001(2) -0.015(2)
O4 0.022(2) 0.051(3) 0.058(3) -0.026(2) 0.003(2) -0.008(2)
O5 0.148(16) 0.145(16) 0.039(8) -0.007(11) 0.019(10) -0.025(12)
O6 0.118(13) 0.083(11) 0.096(12) 0.007(8) 0.035(11) -0.032(10)
O6A 0.124(14) 0.101(12) 0.079(11) 0.020(9) 0.031(11) -0.013(11)
O5A 0.141(15) 0.135(15) 0.057(11) -0.008(10) 0.043(10) -0.048(11)
O7 0.032(2) 0.0164(19) 0.067(3) -0.0081(19) -0.003(2) -0.0126(17)
O8 0.030(2) 0.0229(19) 0.040(2) -0.0087(17) 0.0007(18) -0.0164(17)
O9 0.256(18) 0.166(14) 0.137(13) -0.054(12) 0.025(13) -0.060(13)
O10 0.142(13) 0.096(10) 0.068(9) -0.021(8) -0.012(9) -0.038(10)
O9A 0.21(2) 0.23(2) 0.21(2) -0.087(19) -0.013(17) -0.096(18)
O10A 0.073(7) 0.064(7) 0.041(6) -0.015(5) 0.011(6) -0.028(6)
O11 0.072(4) 0.035(3) 0.045(3) 0.003(2) 0.011(3) -0.022(2)
Nd1 0.01886(16) 0.01317(15) 0.03200(18) -0.00710(11) 0.00401(11) -0.00637(11)

loop_
_atom_type_symbol
_atom_type_description
_atom_type_scat_dispersion_real
_atom_type_scat_dispersion_imag
_atom_type_scat_source
C C 0.0033 0.0016 'International Tables Vol C Tables 4.2.6.8 and 6.1.1.4'
H H 0.0000 0.0000 'International Tables Vol C Tables 4.2.6.8 and 6.1.1.4'
N N 0.0061 0.0033 'International Tables Vol C Tables 4.2.6.8 and 6.1.1.4'
O O 0.0106 0.0060 'International Tables Vol C Tables 4.2.6.8 and 6.1.1.4'
Nd Nd -0.1943 3.0179 'International Tables Vol C Tables 4.2.6.8 and 6.1.1.4'

loop_
_geom_angle_atom_site_label_1
_geom_angle_atom_site_label_2
_geom_angle_atom_site_label_3
_geom_angle
_geom_angle_site_symmetry_1
_geom_angle_site_symmetry_3
O1 C1 O2 126.3(5) . .
O1 C1 C2 116.3(5) . .
O2 C1 C2 117.4(5) . .
C3 C2 C7 119.8(6) . .
C3 C2 C1 120.5(6) . .
C7 C2 C1 119.7(5) . .
C2 C3 C4 120.4(7) . .
C2 C3 H3 119.8 . .
C4 C3 H3 119.8 . .
C5 C4 C3 120.5(7) . .
C5 C4 H4 119.8 . .
C3 C4 H4 119.8 . .
C4 C5 C6 117.9(7) . .
C4 C5 H5 121.0 . .
C6 C5 H5 121.0 . .
C5 C6 C7 122.9(8) . .
C5 C6 N1 119.1(8) . .
C7 C6 N1 117.9(8) . .
C2 C7 C6 118.3(7) . .
C2 C7 H7 120.8 . .
C6 C7 H7 120.8 . .
C9 C8 H8A 109.5 . .
C9 C8 H8B 109.5 . .
H8A C8 H8B 109.5 . .
C9 C8 H8C 109.5 . .
H8A C8 H8C 109.5 . .
H8B C8 H8C 109.5 . .
O4 C9 O3 119.8(5) . .
O4 C9 C8 119.7(7) . .
O3 C9 C8 120.5(7) . .
O4 C9 Nd1 58.6(3) . .
O3 C9 Nd1 61.2(3) . .
C8 C9 Nd1 174.5(5) . .
O7 C10 O8 119.6(5) . .
O7 C10 C11 120.9(5) . .
O8 C10 C11 119.5(5) . .
O7 C10 Nd1 56.7(3) . .
O8 C10 Nd1 62.9(3) . .
C11 C10 Nd1 177.5(4) . .
C10 C11 H11A 109.5 . .
C10 C11 H11B 109.5 . .
H11A C11 H11B 109.5 . .
C10 C11 H11C 109.5 . .
H11A C11 H11C 109.5 . .
H11B C11 H11C 109.5 . .
O9A C12 O10A 109(4) . .
O10 C12 O9 115(2) . .
O9A C12 C13 142(4) . .
O10 C12 C13 134(2) . .
O10A C12 C13 104.0(19) . .
O9 C12 C13 111(2) . .
C12 C13 H13A 109.5 . .
C12 C13 H13B 109.5 . .
H13A C13 H13B 109.5 . .
C12 C13 H13C 109.5 . .
H13A C13 H13C 109.5 . .
H13B C13 H13C 109.5 . .
O11 C14 N2 124.1(8) . .
O11 C14 H14 118.0 . .
N2 C14 H14 118.0 . .
N2 C15 H15A 109.5 . .
N2 C15 H15B 109.5 . .
H15A C15 H15B 109.5 . .
N2 C15 H15C 109.5 . .
H15A C15 H15C 109.5 . .
H15B C15 H15C 109.5 . .
N2 C16 H16A 109.5 . .
N2 C16 H16B 109.5 . .
H16A C16 H16B 109.5 . .
N2 C16 H16C 109.5 . .
H16A C16 H16C 109.5 . .
H16B C16 H16C 109.5 . .
O5A N1 O6A 114.7(18) . .
O5 N1 O6 136.9(17) . .
O5A N1 C6 127.4(16) . .
O6A N1 C6 117.3(13) . .
O5 N1 C6 107.2(15) . .
O6 N1 C6 115.5(12) . .
C16 N2 C14 121.3(8) . .
C16 N2 C15 123.3(9) . .
C14 N2 C15 114.9(8) . .
C1 O1 Nd1 140.8(4) . .
C1 O2 Nd1 136.7(4) . 2_566
Nd1 O1W H2O1 124.6 . .
Nd1 O1W H1O1 136.6 . .
H2O1 O1W H1O1 98.7 . .
C9 O3 Nd1 93.3(4) . .
C9 O4 Nd1 96.3(4) . .
C10 O7 Nd1 99.0(3) . .
C10 O8 Nd1 159.9(3) . 2_566
C10 O8 Nd1 91.8(3) . .
Nd1 O8 Nd1 106.65(13) 2_566 .
C14 O11 Nd1 134.7(5) . .
O1 Nd1 O8 72.65(14) . 2_566
O1 Nd1 O2 135.35(13) . 2_566
O8 Nd1 O2 74.73(14) 2_566 2_566
O1 Nd1 O1W 72.76(15) . .
O8 Nd1 O1W 142.29(14) 2_566 .
O2 Nd1 O1W 142.60(14) 2_566 .
O1 Nd1 O11 144.25(15) . .
O8 Nd1 O11 142.28(15) 2_566 .
O2 Nd1 O11 76.12(15) 2_566 .
O1W Nd1 O11 71.63(16) . .
O1 Nd1 O4 79.44(16) . .
O8 Nd1 O4 84.95(14) 2_566 .
O2 Nd1 O4 126.86(15) 2_566 .
O1W Nd1 O4 74.40(15) . .
O11 Nd1 O4 93.88(17) . .
O1 Nd1 O7 92.12(15) . .
O8 Nd1 O7 122.56(12) 2_566 .
O2 Nd1 O7 80.56(15) 2_566 .
O1W Nd1 O7 73.22(14) . .
O11 Nd1 O7 74.81(16) . .
O4 Nd1 O7 147.60(14) . .
O1 Nd1 O3 122.54(16) . .
O8 Nd1 O3 76.25(14) 2_566 .
O2 Nd1 O3 76.86(15) 2_566 .
O1W Nd1 O3 111.09(16) . .
O11 Nd1 O3 74.22(17) . .
O4 Nd1 O3 50.52(15) . .
O7 Nd1 O3 145.14(16) . .
O1 Nd1 O8 70.70(14) . .
O8 Nd1 O8 73.35(13) 2_566 .
O2 Nd1 O8 71.31(13) 2_566 .
O1W Nd1 O8 108.38(15) . .
O11 Nd1 O8 118.46(15) . .
O4 Nd1 O8 147.07(15) . .
O7 Nd1 O8 49.63(11) . .
O3 Nd1 O8 140.52(14) . .
O1 Nd1 C9 100.74(18) . .
O8 Nd1 C9 78.91(14) 2_566 .
O2 Nd1 C9 101.98(17) 2_566 .
O1W Nd1 C9 93.24(17) . .
O11 Nd1 C9 84.30(18) . .
O4 Nd1 C9 25.06(17) . .
O7 Nd1 C9 157.78(15) . .
O3 Nd1 C9 25.48(17) . .
O8 Nd1 C9 152.25(14) . .
O1 Nd1 C10 81.13(16) . .
O8 Nd1 C10 98.43(13) 2_566 .
O2 Nd1 C10 74.38(15) 2_566 .
O1W Nd1 C10 90.66(16) . .
O11 Nd1 C10 96.24(17) . .
O4 Nd1 C10 158.29(16) . .
O7 Nd1 C10 24.32(13) . .
O3 Nd1 C10 151.12(16) . .
O8 Nd1 C10 25.31(13) . .
C9 Nd1 C10 176.03(17) . .
O1 Nd1 Nd1 66.88(9) . 2_566
O8 Nd1 Nd1 38.57(9) 2_566 2_566
O2 Nd1 Nd1 68.57(9) 2_566 2_566
O1W Nd1 Nd1 132.55(12) . 2_566
O11 Nd1 Nd1 141.35(12) . 2_566
O4 Nd1 Nd1 119.59(11) . 2_566
O7 Nd1 Nd1 84.20(8) . 2_566
O3 Nd1 Nd1 111.14(11) . 2_566
O8 Nd1 Nd1 34.78(8) . 2_566
C9 Nd1 Nd1 117.47(11) . 2_566
C10 Nd1 Nd1 59.93(10) . 2_566

loop_
_geom_bond_atom_site_label_1
_geom_bond_atom_site_label_2
_geom_bond_distance
_geom_bond_site_symmetry_2
C1 O1 1.253(7) .
C1 O2 1.258(7) .
C1 C2 1.516(8) .
C2 C3 1.377(9) .
C2 C7 1.379(9) .
C3 C4 1.390(10) .
C3 H3 0.9300 .
C4 C5 1.369(12) .
C4 H4 0.9300 .
C5 C6 1.376(12) .
C5 H5 0.9300 .
C6 C7 1.381(10) .
C6 N1 1.477(12) .
C7 H7 0.9300 .
C8 C9 1.505(9) .
C8 H8A 0.9600 .
C8 H8B 0.9600 .
C8 H8C 0.9600 .
C9 O4 1.246(8) .
C9 O3 1.260(8) .
C9 Nd1 2.923(6) .
C10 O7 1.242(7) .
C10 O8 1.274(6) .
C10 C11 1.499(8) .
C10 Nd1 2.979(5) .
C11 H11A 0.9600 .
C11 H11B 0.9600 .
C11 H11C 0.9600 .
C12 O9A 1.03(4) .
C12 O10 1.19(3) .
C12 O10A 1.25(2) .
C12 O9 1.37(3) .
C12 C13 1.45(2) .
C13 H13A 0.9600 .
C13 H13B 0.9600 .
C13 H13C 0.9600 .
C14 O11 1.205(10) .
C14 N2 1.406(11) .
C14 H14 0.9300 .
C15 N2 1.418(10) .
C15 H15A 0.9600 .
C15 H15B 0.9600 .
C15 H15C 0.9600 .
C16 N2 1.377(8) .
C16 H16A 0.9600 .
C16 H16B 0.9600 .
C16 H16C 0.9600 .
N1 O5A 1.18(3) .
N1 O6A 1.18(2) .
N1 O5 1.35(3) .
N1 O6 1.36(2) .
O1 Nd1 2.422(4) .
O2 Nd1 2.433(4) 2_566
O1W Nd1 2.455(4) .
O1W H2O1 0.8499 .
O1W H1O1 0.8643 .
O3 Nd1 2.566(4) .
O4 Nd1 2.511(4) .
O7 Nd1 2.520(4) .
O8 Nd1 2.427(3) 2_566
O8 Nd1 2.653(4) .
O11 Nd1 2.466(4) .
Nd1 O8 2.427(4) 2_566
Nd1 O2 2.433(4) 2_566
Nd1 Nd1 4.0767(8) 2_566

loop_
_geom_torsion_atom_site_label_1
_geom_torsion_atom_site_label_2
_geom_torsion_atom_site_label_3
_geom_torsion_atom_site_label_4
_geom_torsion
_geom_torsion_site_symmetry_1
_geom_torsion_site_symmetry_2
_geom_torsion_site_symmetry_3
_geom_torsion_site_symmetry_4
O1 C1 C2 C3 -1.7(8) . . . .
O2 C1 C2 C3 177.8(6) . . . .
O1 C1 C2 C7 178.6(6) . . . .
O2 C1 C2 C7 -1.9(9) . . . .
C7 C2 C3 C4 -2.1(10) . . . .
C1 C2 C3 C4 178.2(6) . . . .
C2 C3 C4 C5 0.2(13) . . . .
C3 C4 C5 C6 1.6(14) . . . .
C4 C5 C6 C7 -1.5(15) . . . .
C4 C5 C6 N1 176.9(11) . . . .
C3 C2 C7 C6 2.2(11) . . . .
C1 C2 C7 C6 -178.1(7) . . . .
C5 C6 C7 C2 -0.4(14) . . . .
N1 C6 C7 C2 -178.8(9) . . . .
C5 C6 N1 O5A -13(3) . . . .
C7 C6 N1 O5A 166(2) . . . .
C5 C6 N1 O6A 159(2) . . . .
C7 C6 N1 O6A -22(3) . . . .
C5 C6 N1 O5 24(2) . . . .
C7 C6 N1 O5 -157.4(16) . . . .
C5 C6 N1 O6 -150.3(16) . . . .
C7 C6 N1 O6 28(2) . . . .
O11 C14 N2 C16 -4.8(15) . . . .
O11 C14 N2 C15 -177.1(8) . . . .
O2 C1 O1 Nd1 5.1(10) . . . .
C2 C1 O1 Nd1 -175.5(4) . . . .
O1 C1 O2 Nd1 -12.5(10) . . . 2_566
C2 C1 O2 Nd1 168.0(4) . . . 2_566
O4 C9 O3 Nd1 -3.2(6) . . . .
C8 C9 O3 Nd1 174.0(6) . . . .
O3 C9 O4 Nd1 3.3(6) . . . .
C8 C9 O4 Nd1 -173.9(5) . . . .
O8 C10 O7 Nd1 1.1(6) . . . .
C11 C10 O7 Nd1 -179.1(6) . . . .
O7 C10 O8 Nd1 -158.2(8) . . . 2_566
C11 C10 O8 Nd1 22.0(15) . . . 2_566
Nd1 C10 O8 Nd1 -157.2(11) . . . 2_566
O7 C10 O8 Nd1 -1.0(6) . . . .
C11 C10 O8 Nd1 179.1(6) . . . .
N2 C14 O11 Nd1 177.3(5) . . . .
